data_7707214
loop_
_publ_author_name
'Tatarin, Sergei V.'
'Kalle, Paulina'
'Taydakov, Ilya V.'
'Varaksina, Evgenia A.'
'Korshunov, Vladislav M.'
'Bezzubov, Stanislav I.'

_publ_section_title
;
 Sterically hindered phenanthroimidazole ligands drive the structural
 flexibility and facile ligand exchange in cyclometalated iridium(III)
 complexes.
;
_journal_issue 20
_journal_name_full 'Dalton transactions (Cambridge, England : 2003)'
_journal_page_first 6889
_journal_page_last 6900
_journal_paper_doi 10.1039/d1dt00820j
_journal_volume 50
_journal_year 2021
_chemical_formula_moiety 'C112 H76 Cl2 Ir2 N8 O4'
_chemical_formula_sum 'C112 H76 Cl2 Ir2 N8 O4'
_chemical_formula_weight 2053.10
_space_group_crystal_system triclinic
_space_group_IT_number 2
_space_group_name_Hall '-P 1'
_space_group_name_H-M_alt 'P -1'
_atom_sites_solution_hydrogens geom
_atom_sites_solution_primary iterative
_audit_creation_date 2020-12-22
_audit_creation_method
;
Olex2 1.3
(compiled Nov 21 2019 18:26:39 for OlexSys, GUI svn.r6003)
;
_audit_update_record
;
2020-12-23 deposited with the CCDC.	2021-04-27 downloaded from the CCDC.
;
_cell_angle_alpha 73.4120(10)
_cell_angle_beta 70.6910(10)
_cell_angle_gamma 74.1020(10)
_cell_formula_units_Z 2
_cell_length_a 13.8139(5)
_cell_length_b 19.0358(8)
_cell_length_c 20.5748(7)
_cell_measurement_reflns_used 9930
_cell_measurement_temperature 150.0
_cell_measurement_theta_max 26.36
_cell_measurement_theta_min 2.30
_cell_volume 4796.1(3)
_computing_cell_refinement 'APEX3 v.2017.3_0 (Bruker AXS, 2017)'
_computing_data_collection 'APEX3 v.2017.3_0 (Bruker AXS, 2017)'
_computing_data_reduction 'SAINT v8.38A (Bruker AXS, 2016)'
_computing_molecular_graphics 'Olex2 1.3 (Dolomanov et al., 2009)'
_computing_publication_material 'Olex2 1.3 (Dolomanov et al., 2009)'
_computing_structure_refinement 'SHELXL 2018/3 (Sheldrick, 2015)'
_computing_structure_solution 'olex2.solve 1.3 (Bourhis et al., 2015)'
_diffrn_ambient_temperature 150.0
_diffrn_detector 'Bruker PHOTON III CMOS'
_diffrn_detector_area_resol_mean 10.4
_diffrn_detector_type 'CMOS sensor'
_diffrn_measured_fraction_theta_full 0.994
_diffrn_measured_fraction_theta_max 0.994
_diffrn_measurement_device '3-circle diffractometer'
_diffrn_measurement_device_type 'Bruker D8 Venture'
_diffrn_measurement_method \w-scan
_diffrn_radiation_monochromator 'focusing mirrors'
_diffrn_radiation_probe x-ray
_diffrn_radiation_type MoK\a
_diffrn_radiation_wavelength 0.71073
_diffrn_reflns_av_R_equivalents 0.0277
_diffrn_reflns_av_unetI/netI 0.0358
_diffrn_reflns_Laue_measured_fraction_full 0.994
_diffrn_reflns_Laue_measured_fraction_max 0.994
_diffrn_reflns_limit_h_max 15
_diffrn_reflns_limit_h_min -16
_diffrn_reflns_limit_k_max 22
_diffrn_reflns_limit_k_min -22
_diffrn_reflns_limit_l_max 23
_diffrn_reflns_limit_l_min -24
_diffrn_reflns_number 47688
_diffrn_reflns_point_group_measured_fraction_full 0.994
_diffrn_reflns_point_group_measured_fraction_max 0.994
_diffrn_reflns_theta_full 25.050
_diffrn_reflns_theta_max 25.050
_diffrn_reflns_theta_min 2.148
_diffrn_source 'microfocus sealed X-ray tube'
_diffrn_source_current 1.4
_diffrn_source_power 0.07
_diffrn_source_type 'Incoatec I\mS microsource'
_diffrn_source_voltage 50.0
_diffrn_standards_number 0
_exptl_absorpt_coefficient_mu 2.885
_exptl_absorpt_correction_T_max 0.7454
_exptl_absorpt_correction_T_min 0.6164
_exptl_absorpt_correction_type multi-scan
_exptl_absorpt_process_details
;
SADABS-2016/2 (Bruker,2016/2) was used for absorption correction.
wR2(int) was 0.0805 before and 0.0395 after correction.
The Ratio of minimum to maximum transmission is 0.8269.
The \l/2 correction factor is Not present.
;
_exptl_crystal_colour light-yellow
_exptl_crystal_density_diffrn 1.422
_exptl_crystal_description plate
_exptl_crystal_F_000 2048
_exptl_crystal_recrystallization_method 'Re-crystallisation from solvent: CH2Cl2'
_exptl_crystal_size_max 0.3
_exptl_crystal_size_mid 0.18
_exptl_crystal_size_min 0.05
_refine_diff_density_max 3.277
_refine_diff_density_min -0.779
_refine_diff_density_rms 0.114
_refine_ls_extinction_method none
_refine_ls_goodness_of_fit_ref 1.027
_refine_ls_hydrogen_treatment constr
_refine_ls_matrix_type full
_refine_ls_number_parameters 1157
_refine_ls_number_reflns 16918
_refine_ls_number_restraints 0
_refine_ls_restrained_S_all 1.027
_refine_ls_R_factor_all 0.0460
_refine_ls_R_factor_gt 0.0386
_refine_ls_shift/su_max 0.002
_refine_ls_shift/su_mean 0.000
_refine_ls_structure_factor_coef Fsqd
_refine_ls_weighting_details 'w=1/[\s^2^(Fo^2^)+(0.0458P)^2^+16.6620P] where P=(Fo^2^+2Fc^2^)/3'
_refine_ls_weighting_scheme calc
_refine_ls_wR_factor_gt 0.0928
_refine_ls_wR_factor_ref 0.0963
_reflns_Friedel_coverage 0.000
_reflns_number_gt 14507
_reflns_number_total 16918
_reflns_threshold_expression 'I > 2\s(I)'
_cod_data_source_file d1dt00820j2.cif
_cod_data_source_block st21d
_cod_depositor_comments
;
The following automatic conversions were performed:

data item '_diffrn_radiation_probe' value 'X-ray' was changed to
'x-ray' in accordance with the
/home/data/users/saulius/crontab/automatic-downloads/rss-feeds/RSC/lib/dictionaries/cif_core.dic
dictionary named 'cif_core.dic' version 2.4.2 last updated on
2011-04-26.

Automatic conversion script
Id: cif_fix_values 7556 2019-12-06 15:28:31Z antanas 

 Adding full bibliography for 7707205--7707218.cif.
;
_cod_database_code 7707214
_shelx_shelxl_version_number 2018/3
_shelx_space_group_comment
;
The symmetry employed for this shelxl refinement is uniquely defined
by the following loop, which should always be used as a source of
symmetry information in preference to the above space-group names.
They are only intended as comments.
;
_computing.bruker_data_scaling 'SADABS V2012/1 (Bruker AXS Inc.)'

_olex2_refinement_description
;
1. Fixed Uiso
 At 1.2 times of:
  All C(H) groups
 At 1.5 times of:
  All C(H,H,H) groups
2.a Aromatic/amide H refined with riding coordinates:
 C00J(H00J), C25(H25), C45(H45), C36(H36), C52(H52), C2(H2), C018(H018),
 C13(H13), C01C(H01C), C01F(H01F), C01H(H01H), C29(H29), C01M(H01M), C01O(H01O),
  C01P(H01P), C39(H39), C01U(H01U), C12(H12), C24(H24), C40(H40), C5(H5),
 C31(H31), C9(H9), C32(H32), C02B(H02B), C02D(H02D), C22(H22), C16(H16), C4(H4),
  C51(H51), C02M(H02M), C02N(H02N), C38(H38), C02P(H02P), C02Q(H02Q), C37(H37),
 C02U(H02U), C02V(H02V), C02X(H02X), C44(H44), C030(H030), C43(H43), C11(H11),
 C46(H46), C035(H035), C23(H23), C037(H037), C10(H10), C039(H039), C03A(H03A),
 C03B(H03B), C03C(H03C), C17(H17), C19(H19), C18(H18), C03G(H03G), C03I(H03I),
 C49(H49), C03K(H03K), C03M(H03M), C03O(H03O), C03Q(H03Q), C50(H50), C03T(H03T)
2.b Idealised Me refined as rotating group:
 C56(H56A,H56B,H56C), C03N(H03D,H03E,H03F), C03P(H03H,H03J,H03L), C55(H55A,
 H55B,H55C)
;
_smtbx_masks_void_probe_radius 1.2
_smtbx_masks_void_truncation_radius 1.2
_olex2_submission_special_instructions 'No special instructions were received'

loop_
_space_group_symop_operation_xyz
'x, y, z'
'-x, -y, -z'

loop_
_atom_site_label
_atom_site_type_symbol
_atom_site_fract_x
_atom_site_fract_y
_atom_site_fract_z
_atom_site_U_iso_or_equiv
_atom_site_adp_type
_atom_site_occupancy
_atom_site_site_symmetry_order
_atom_site_calc_flag
_atom_site_refinement_flags_posn
_atom_site_refinement_flags_adp
_atom_site_refinement_flags_occupancy
_atom_site_disorder_assembly
_atom_site_disorder_group
Ir1 Ir 0.51728(2) 0.75770(2) 0.25149(2) 0.01903(6) Uani 1 1 d . . . . .
Ir2 Ir 0.31832(2) 0.67997(2) 0.20191(2) 0.02147(6) Uani 1 1 d . . . . .
Cl2 Cl 0.45451(9) 0.63761(6) 0.27032(6) 0.0223(2) Uani 1 1 d . . . . .
Cl1 Cl 0.38311(9) 0.79970(6) 0.18099(6) 0.0218(2) Uani 1 1 d . . . . .
N007 N 0.1854(3) 0.7373(2) 0.2655(2) 0.0263(10) Uani 1 1 d . . . . .
N1 N 0.4315(3) 0.7523(2) 0.3568(2) 0.0215(9) Uani 1 1 d . . . . .
N00A N 0.4324(3) 0.6170(2) 0.1337(2) 0.0244(9) Uani 1 1 d . . . . .
N3 N 0.6225(3) 0.7696(2) 0.1513(2) 0.0198(9) Uani 1 1 d . . . . .
O1 O 0.9105(3) 0.6198(3) 0.2740(2) 0.0512(12) Uani 1 1 d . . . . .
N4 N 0.6929(3) 0.8495(2) 0.0568(2) 0.0261(10) Uani 1 1 d . . . . .
N00F N 0.0468(3) 0.8303(2) 0.2659(2) 0.0284(10) Uani 1 1 d . . . . .
N2 N 0.4272(3) 0.6954(2) 0.4683(2) 0.0258(10) Uani 1 1 d . . . . .
O2 O 0.4663(3) 1.0287(2) 0.3134(2) 0.0442(10) Uani 1 1 d . . . . .
O00I O 0.2104(4) 0.7190(3) -0.0351(2) 0.0502(12) Uani 1 1 d . . . . .
C00J C 0.0779(4) 0.8161(3) 0.1104(3) 0.0297(12) Uani 1 1 d . . . . .
H00J H 0.019672 0.854193 0.124334 0.036 Uiso 1 1 calc R U . . .
C00L C 0.0547(4) 0.8068(3) 0.3350(3) 0.0283(12) Uani 1 1 d . . . . .
C00M C 0.1251(4) 0.7857(3) 0.2262(3) 0.0239(11) Uani 1 1 d . . . . .
C00N C 0.1388(4) 0.7471(3) 0.3344(3) 0.0256(11) Uani 1 1 d . . . . .
C28 C 0.5358(4) 0.8618(3) 0.2375(3) 0.0239(11) Uani 1 1 d . . . . .
C26 C 0.2673(4) 0.8541(3) 0.3839(3) 0.0250(11) Uani 1 1 d . . . . .
C00Q C 0.1414(4) 0.7788(3) 0.1555(3) 0.0242(11) Uani 1 1 d . . . . .
C35 C 0.7148(4) 0.9204(3) 0.0117(3) 0.0272(12) Uani 1 1 d . . . . .
C21 C 0.1954(4) 0.8841(3) 0.4413(3) 0.0305(12) Uani 1 1 d . . . . .
C1 C 0.6298(4) 0.7050(3) 0.2981(3) 0.0242(11) Uani 1 1 d . . . . .
C33 C 0.5762(4) 0.8964(3) 0.1658(3) 0.0240(11) Uani 1 1 d . . . . .
C6 C 0.5929(4) 0.6688(3) 0.3696(3) 0.0263(11) Uani 1 1 d . . . . .
N00X N 0.5174(4) 0.5023(2) 0.1199(2) 0.0311(10) Uani 1 1 d . . . . .
C25 C 0.2678(4) 0.8916(3) 0.3150(3) 0.0270(11) Uani 1 1 d . . . . .
H25 H 0.314702 0.870017 0.276981 0.032 Uiso 1 1 calc R U . . .
C27 C 0.3423(4) 0.7870(3) 0.4003(2) 0.0216(10) Uani 1 1 d . . . . .
C7 C 0.4826(4) 0.6996(3) 0.3994(2) 0.0228(11) Uani 1 1 d . . . . .
C45 C 0.9641(5) 0.7053(3) -0.1320(3) 0.0414(15) Uani 1 1 d . . . . .
H45 H 1.009627 0.687437 -0.172505 0.050 Uiso 1 1 calc R U . . .
C36 C 0.7964(4) 0.9468(3) 0.0151(3) 0.0357(13) Uani 1 1 d . . . . .
H36 H 0.839980 0.918296 0.044701 0.043 Uiso 1 1 calc R U . . .
C52 C 0.7026(4) 0.5976(3) 0.1727(3) 0.0302(12) Uani 1 1 d . . . . .
H52 H 0.646373 0.613901 0.210135 0.036 Uiso 1 1 calc R U . . .
C14 C 0.3388(4) 0.7520(3) 0.4699(3) 0.0265(11) Uani 1 1 d . . . . .
C34 C 0.6259(4) 0.8421(3) 0.1217(3) 0.0230(11) Uani 1 1 d . . . . .
C2 C 0.7372(4) 0.6910(3) 0.2666(3) 0.0276(12) Uani 1 1 d . . . . .
H2 H 0.764630 0.718096 0.220409 0.033 Uiso 1 1 calc R U . . .
C018 C 0.2476(4) 0.7043(3) 0.0710(3) 0.0307(12) Uani 1 1 d . . . . .
H018 H 0.305020 0.665864 0.056682 0.037 Uiso 1 1 calc R U . . .
C13 C 0.4455(4) 0.5748(3) 0.5497(3) 0.0301(12) Uani 1 1 d . . . . .
H13 H 0.407805 0.557816 0.528023 0.036 Uiso 1 1 calc R U . . .
C01A C 0.2704(4) 0.5829(3) 0.2387(3) 0.0304(12) Uani 1 1 d . . . . .
C01B C -0.0323(4) 0.8881(3) 0.2391(3) 0.0288(12) Uani 1 1 d . . . . .
C01C C -0.0088(5) 0.9562(3) 0.2011(3) 0.0415(14) Uani 1 1 d . . . . .
H01C H 0.056797 0.967365 0.195467 0.050 Uiso 1 1 calc R U . . .
O01D O 0.0752(4) 0.4816(3) 0.3741(3) 0.0689(16) Uani 1 1 d . . . . .
C54 C 0.6971(4) 0.7291(3) 0.1040(2) 0.0234(11) Uani 1 1 d . . . . .
C01F C 0.2332(4) 0.6344(3) 0.4028(3) 0.0307(12) Uani 1 1 d . . . . .
H01F H 0.279520 0.620972 0.360435 0.037 Uiso 1 1 calc R U . . .
C01G C 0.2296(4) 0.7215(3) 0.1353(3) 0.0258(11) Uani 1 1 d . . . . .
C01H C -0.0856(5) 0.9019(3) 0.3955(3) 0.0403(14) Uani 1 1 d . . . . .
H01H H -0.096551 0.931502 0.351776 0.048 Uiso 1 1 calc R U . . .
C29 C 0.5028(4) 0.9053(3) 0.2878(3) 0.0259(11) Uani 1 1 d . . . . .
H29 H 0.481303 0.882571 0.336387 0.031 Uiso 1 1 calc R U . . .
C41 C 0.7408(4) 0.7789(3) 0.0443(3) 0.0271(11) Uani 1 1 d . . . . .
C01K C -0.0095(4) 0.8350(3) 0.3964(3) 0.0326(13) Uani 1 1 d . . . . .
C53 C 0.7373(4) 0.6499(3) 0.1113(3) 0.0267(11) Uani 1 1 d . . . . .
C01M C 0.2407(5) 0.5885(3) 0.4671(3) 0.0355(13) Uani 1 1 d . . . . .
H01M H 0.291754 0.543382 0.468854 0.043 Uiso 1 1 calc R U . . .
C3 C 0.8050(4) 0.6378(3) 0.3019(3) 0.0379(14) Uani 1 1 d . . . . .
C01O C 0.0987(4) 0.7982(3) 0.0459(3) 0.0324(13) Uani 1 1 d . . . . .
H01O H 0.055581 0.824003 0.015289 0.039 Uiso 1 1 calc R U . . .
C01P C -0.1275(4) 0.8704(4) 0.2479(3) 0.0440(15) Uani 1 1 d . . . . .
H01P H -0.142311 0.822838 0.273989 0.053 Uiso 1 1 calc R U . . .
C01Q C 0.1837(5) 0.7419(3) 0.0265(3) 0.0347(13) Uani 1 1 d . . . . .
C01R C 0.5165(4) 0.6230(3) 0.0730(3) 0.0257(11) Uani 1 1 d . . . . .
C30 C 0.5011(4) 0.9815(3) 0.2676(3) 0.0329(13) Uani 1 1 d . . . . .
C39 C 0.6683(5) 1.0293(3) -0.0714(3) 0.0391(14) Uani 1 1 d . . . . .
H39 H 0.625521 1.057355 -0.101687 0.047 Uiso 1 1 calc R U . . .
C01U C 0.4824(4) 0.7600(3) 0.0219(3) 0.0273(11) Uani 1 1 d . . . . .
H01U H 0.422197 0.767501 0.060312 0.033 Uiso 1 1 calc R U . . .
C12 C 0.4829(5) 0.5278(3) 0.6046(3) 0.0346(13) Uani 1 1 d . . . . .
H12 H 0.470932 0.478119 0.620944 0.042 Uiso 1 1 calc R U . . .
C24 C 0.2019(4) 0.9595(3) 0.3006(3) 0.0326(13) Uani 1 1 d . . . . .
H24 H 0.203646 0.984523 0.253193 0.039 Uiso 1 1 calc R U . . .
C01X C 0.1578(4) 0.7004(3) 0.3995(3) 0.0308(12) Uani 1 1 d . . . . .
C01Y C 0.4324(4) 0.5439(3) 0.1583(3) 0.0262(11) Uani 1 1 d . . . . .
C20 C 0.1906(4) 0.8450(3) 0.5141(3) 0.0355(13) Uani 1 1 d . . . . .
C020 C 0.3434(4) 0.5212(3) 0.2147(3) 0.0303(12) Uani 1 1 d . . . . .
C40 C 0.6496(4) 0.9607(3) -0.0301(3) 0.0320(12) Uani 1 1 d . . . . .
H40 H 0.592916 0.941738 -0.030396 0.038 Uiso 1 1 calc R U . . .
C8 C 0.4637(4) 0.6472(3) 0.5266(3) 0.0271(12) Uani 1 1 d . . . . .
C5 C 0.6607(4) 0.6151(3) 0.4046(3) 0.0331(13) Uani 1 1 d . . . . .
H5 H 0.634591 0.589804 0.451796 0.040 Uiso 1 1 calc R U . . .
C31 C 0.5349(4) 1.0159(3) 0.1970(3) 0.0331(13) Uani 1 1 d . . . . .
H31 H 0.532343 1.068351 0.183664 0.040 Uiso 1 1 calc R U . . .
C9 C 0.5158(5) 0.6732(3) 0.5584(3) 0.0356(13) Uani 1 1 d . . . . .
H9 H 0.526029 0.723321 0.543023 0.043 Uiso 1 1 calc R U . . .
C026 C 0.5422(4) 0.6876(3) 0.0207(3) 0.0301(12) Uani 1 1 d . . . . .
C027 C 0.6296(4) 0.6764(3) -0.0385(3) 0.0313(12) Uani 1 1 d . . . . .
C32 C 0.5719(4) 0.9737(3) 0.1471(3) 0.0305(12) Uani 1 1 d . . . . .
H32 H 0.595139 0.997099 0.098892 0.037 Uiso 1 1 calc R U . . .
C15 C 0.2602(4) 0.7761(3) 0.5293(3) 0.0312(12) Uani 1 1 d . . . . .
C02A C 0.0888(4) 0.7217(3) 0.4633(3) 0.0336(13) Uani 1 1 d . . . . .
C02B C 0.1781(4) 0.5701(3) 0.2905(3) 0.0358(13) Uani 1 1 d . . . . .
H02B H 0.126828 0.611128 0.306021 0.043 Uiso 1 1 calc R U . . .
C02C C 0.5707(4) 0.5518(3) 0.0651(3) 0.0308(12) Uani 1 1 d . . . . .
C02D C 0.5969(5) 0.8102(3) -0.0876(3) 0.0345(13) Uani 1 1 d . . . . .
H02D H 0.616100 0.852040 -0.123631 0.041 Uiso 1 1 calc R U . . .
C48 C 0.8209(5) 0.6257(3) 0.0550(3) 0.0383(14) Uani 1 1 d . . . . .
C02F C 0.6895(5) 0.6015(3) -0.0448(3) 0.0359(13) Uani 1 1 d . . . . .
C22 C 0.1299(5) 0.9534(3) 0.4250(3) 0.0395(14) Uani 1 1 d . . . . .
H22 H 0.081984 0.975331 0.462548 0.047 Uiso 1 1 calc R U . . .
C02H C 0.0090(5) 0.7913(3) 0.4608(3) 0.0361(13) Uani 1 1 d . . . . .
C16 C 0.2497(5) 0.7362(4) 0.5998(3) 0.0398(15) Uani 1 1 d . . . . .
H16 H 0.295326 0.689558 0.609807 0.048 Uiso 1 1 calc R U . . .
C4 C 0.7658(4) 0.5986(3) 0.3705(3) 0.0420(16) Uani 1 1 d . . . . .
H4 H 0.811661 0.560623 0.393612 0.050 Uiso 1 1 calc R U . . .
C02K C 0.5464(5) 0.4220(3) 0.1406(3) 0.0331(13) Uani 1 1 d . . . . .
C51 C 0.7482(5) 0.5233(3) 0.1796(3) 0.0424(15) Uani 1 1 d . . . . .
H51 H 0.724118 0.488708 0.221834 0.051 Uiso 1 1 calc R U . . .
C02M C 0.3214(5) 0.4485(3) 0.2424(3) 0.0411(15) Uani 1 1 d . . . . .
H02M H 0.369140 0.407242 0.224840 0.049 Uiso 1 1 calc R U . . .
C02N C 0.5082(4) 0.8201(3) -0.0306(3) 0.0296(12) Uani 1 1 d . . . . .
H02N H 0.466034 0.868544 -0.028442 0.036 Uiso 1 1 calc R U . . .
C38 C 0.7483(5) 1.0571(3) -0.0691(3) 0.0441(16) Uani 1 1 d . . . . .
H38 H 0.759981 1.104704 -0.097253 0.053 Uiso 1 1 calc R U . . .
C02P C -0.0827(6) 1.0083(4) 0.1709(4) 0.060(2) Uani 1 1 d . . . . .
H02P H -0.067939 1.055759 0.144250 0.072 Uiso 1 1 calc R U . . .
C02Q C 0.0993(5) 0.6727(4) 0.5276(3) 0.0429(15) Uani 1 1 d . . . . .
H02Q H 0.053958 0.684708 0.570780 0.052 Uiso 1 1 calc R U . . .
C37 C 0.8122(5) 1.0167(4) -0.0263(3) 0.0453(16) Uani 1 1 d . . . . .
H37 H 0.867283 1.036709 -0.025085 0.054 Uiso 1 1 calc R U . . .
C02S C 0.1607(5) 0.4979(4) 0.3196(3) 0.0476(17) Uani 1 1 d . . . . .
C42 C 0.8205(4) 0.7565(3) -0.0158(3) 0.0310(12) Uani 1 1 d . . . . .
C02U C -0.0546(5) 0.8158(4) 0.5226(3) 0.0495(17) Uani 1 1 d . . . . .
H02U H -0.046172 0.786588 0.567038 0.059 Uiso 1 1 calc R U . . .
C02V C 0.1736(5) 0.6082(4) 0.5291(3) 0.0427(15) Uani 1 1 d . . . . .
H02V H 0.179434 0.576408 0.573181 0.051 Uiso 1 1 calc R U . . .
C02W C 0.6615(5) 0.5375(3) 0.0078(3) 0.0371(14) Uani 1 1 d . . . . .
C02X C 0.5310(5) 0.3765(3) 0.1043(3) 0.0393(14) Uani 1 1 d . . . . .
H02X H 0.504018 0.397810 0.064513 0.047 Uiso 1 1 calc R U . . .
C44 C 0.9279(5) 0.7805(4) -0.1361(3) 0.0467(16) Uani 1 1 d . . . . .
H44 H 0.952764 0.814877 -0.178355 0.056 Uiso 1 1 calc R U . . .
C47 C 0.8604(4) 0.6785(3) -0.0095(3) 0.0373(14) Uani 1 1 d . . . . .
C030 C -0.2004(5) 0.9238(5) 0.2180(4) 0.058(2) Uani 1 1 d . . . . .
H030 H -0.266618 0.913234 0.224188 0.070 Uiso 1 1 calc R U . . .
C43 C 0.8561(4) 0.8067(3) -0.0797(3) 0.0368(13) Uani 1 1 d . . . . .
H43 H 0.830165 0.858942 -0.083598 0.044 Uiso 1 1 calc R U . . .
C56 C 0.9536(4) 0.6495(4) 0.2015(3) 0.0439(16) Uani 1 1 d . . . . .
H56A H 0.920173 0.635653 0.173083 0.066 Uiso 1 1 calc R U . . .
H56B H 1.029045 0.629348 0.188166 0.066 Uiso 1 1 calc R U . . .
H56C H 0.941429 0.704154 0.193333 0.066 Uiso 1 1 calc R U . . .
C11 C 0.5373(5) 0.5524(3) 0.6359(3) 0.0410(15) Uani 1 1 d . . . . .
H11 H 0.563964 0.519384 0.673170 0.049 Uiso 1 1 calc R U . . .
C46 C 0.9342(5) 0.6552(4) -0.0687(3) 0.0511(18) Uani 1 1 d . . . . .
H46 H 0.964869 0.603612 -0.065407 0.061 Uiso 1 1 calc R U . . .
C035 C 0.5557(5) 0.2996(3) 0.1270(3) 0.0462(16) Uani 1 1 d . . . . .
H035 H 0.546147 0.267645 0.102513 0.055 Uiso 1 1 calc R U . . .
C23 C 0.1324(5) 0.9910(3) 0.3564(3) 0.0424(15) Uani 1 1 d . . . . .
H23 H 0.087155 1.038076 0.347343 0.051 Uiso 1 1 calc R U . . .
C037 C 0.6561(5) 0.7396(3) -0.0910(3) 0.0373(14) Uani 1 1 d . . . . .
H037 H 0.716364 0.733317 -0.129687 0.045 Uiso 1 1 calc R U . . .
C10 C 0.5534(5) 0.6249(3) 0.6135(3) 0.0424(15) Uani 1 1 d . . . . .
H10 H 0.590240 0.641862 0.635733 0.051 Uiso 1 1 calc R U . . .
C039 C -0.1776(6) 0.9913(5) 0.1796(4) 0.063(2) Uani 1 1 d . . . . .
H039 H -0.227770 1.027174 0.158658 0.075 Uiso 1 1 calc R U . . .
C03A C 0.8333(6) 0.5175(4) -0.1095(4) 0.064(2) Uani 1 1 d . . . . .
H03A H 0.890699 0.510670 -0.149793 0.077 Uiso 1 1 calc R U . . .
C03B C 0.2320(6) 0.4376(4) 0.2942(4) 0.0511(18) Uani 1 1 d . . . . .
H03B H 0.218004 0.388603 0.313134 0.061 Uiso 1 1 calc R U . . .
C03C C 0.5856(5) 0.3920(3) 0.1982(3) 0.0433(15) Uani 1 1 d . . . . .
H03C H 0.596848 0.423581 0.222295 0.052 Uiso 1 1 calc R U . . .
C17 C 0.1737(5) 0.7643(4) 0.6540(3) 0.056(2) Uani 1 1 d . . . . .
H17 H 0.168737 0.737335 0.701174 0.067 Uiso 1 1 calc R U . . .
C19 C 0.1160(5) 0.8707(4) 0.5718(3) 0.0517(18) Uani 1 1 d . . . . .
H19 H 0.070606 0.917889 0.563496 0.062 Uiso 1 1 calc R U . . .
C18 C 0.1054(6) 0.8299(5) 0.6413(3) 0.072(3) Uani 1 1 d . . . . .
H18 H 0.051451 0.847754 0.679027 0.087 Uiso 1 1 calc R U . . .
C03G C -0.1279(5) 0.8805(4) 0.5203(3) 0.0546(18) Uani 1 1 d . . . . .
H03G H -0.168912 0.895737 0.562924 0.066 Uiso 1 1 calc R U . . .
C03I C -0.1436(5) 0.9243(4) 0.4565(3) 0.0514(17) Uani 1 1 d . . . . .
H03I H -0.194314 0.969616 0.455431 0.062 Uiso 1 1 calc R U . . .
C49 C 0.8653(5) 0.5478(4) 0.0645(4) 0.059(2) Uani 1 1 d . . . . .
H49 H 0.921157 0.529931 0.027605 0.071 Uiso 1 1 calc R U . . .
C03K C 0.7237(5) 0.4655(3) 0.0016(3) 0.0469(16) Uani 1 1 d . . . . .
H03K H 0.706627 0.423179 0.037667 0.056 Uiso 1 1 calc R U . . .
C03M C 0.8077(6) 0.4566(4) -0.0555(4) 0.061(2) Uani 1 1 d . . . . .
H03M H 0.849140 0.408085 -0.058503 0.073 Uiso 1 1 calc R U . . .
C03N C 0.0129(6) 0.5400(5) 0.4112(4) 0.063(2) Uani 1 1 d . . . . .
H03D H -0.016065 0.582595 0.378370 0.095 Uiso 1 1 calc R U . . .
H03E H 0.056769 0.556086 0.430831 0.095 Uiso 1 1 calc R U . . .
H03F H -0.044460 0.520966 0.449426 0.095 Uiso 1 1 calc R U . . .
C03O C 0.5941(6) 0.2694(3) 0.1850(4) 0.0505(17) Uani 1 1 d . . . . .
H03O H 0.610712 0.216671 0.200470 0.061 Uiso 1 1 calc R U . . .
C03P C 0.1441(7) 0.7502(5) -0.0792(4) 0.079(3) Uani 1 1 d . . . . .
H03H H 0.162842 0.721039 -0.115440 0.119 Uiso 1 1 calc R U . . .
H03J H 0.151610 0.801924 -0.101782 0.119 Uiso 1 1 calc R U . . .
H03L H 0.071431 0.749356 -0.051226 0.119 Uiso 1 1 calc R U . . .
C03Q C 0.7747(6) 0.5880(4) -0.1040(4) 0.0550(19) Uani 1 1 d . . . . .
H03Q H 0.792278 0.629123 -0.141443 0.066 Uiso 1 1 calc R U . . .
C50 C 0.8302(6) 0.4984(4) 0.1246(4) 0.063(2) Uani 1 1 d . . . . .
H50 H 0.861356 0.446736 0.129329 0.075 Uiso 1 1 calc R U . . .
C55 C 0.4215(7) 0.9981(4) 0.3862(4) 0.063(2) Uani 1 1 d . . . . .
H55A H 0.361077 0.977712 0.390751 0.095 Uiso 1 1 calc R U . . .
H55B H 0.398774 1.037599 0.412998 0.095 Uiso 1 1 calc R U . . .
H55C H 0.473829 0.958207 0.404594 0.095 Uiso 1 1 calc R U . . .
C03T C 0.6086(6) 0.3147(4) 0.2204(4) 0.0534(18) Uani 1 1 d . . . . .
H03T H 0.634486 0.293189 0.260640 0.064 Uiso 1 1 calc R U . . .

loop_
_atom_site_aniso_label
_atom_site_aniso_U_11
_atom_site_aniso_U_22
_atom_site_aniso_U_33
_atom_site_aniso_U_23
_atom_site_aniso_U_13
_atom_site_aniso_U_12
Ir1 0.01986(10) 0.01449(10) 0.01586(10) 0.00088(7) -0.00338(7) 0.00133(7)
Ir2 0.02310(11) 0.01808(11) 0.01885(11) -0.00090(8) -0.00532(8) -0.00084(8)
Cl2 0.0237(6) 0.0161(6) 0.0218(6) 0.0006(5) -0.0067(5) 0.0000(5)
Cl1 0.0238(6) 0.0170(6) 0.0199(6) -0.0001(4) -0.0070(5) 0.0008(5)
N007 0.021(2) 0.028(2) 0.025(2) -0.0025(19) -0.0061(18) -0.0005(18)
N1 0.020(2) 0.019(2) 0.019(2) -0.0018(17) -0.0031(16) -0.0004(17)
N00A 0.032(2) 0.018(2) 0.021(2) -0.0011(17) -0.0083(18) -0.0024(18)
N3 0.019(2) 0.015(2) 0.018(2) 0.0027(16) -0.0039(16) -0.0002(16)
O1 0.018(2) 0.064(3) 0.043(3) 0.014(2) -0.0036(17) 0.0040(19)
N4 0.029(2) 0.019(2) 0.021(2) 0.0024(17) -0.0047(18) 0.0012(18)
N00F 0.023(2) 0.033(3) 0.026(2) -0.0059(19) -0.0060(18) -0.0005(19)
N2 0.026(2) 0.024(2) 0.018(2) 0.0017(17) -0.0049(17) 0.0016(18)
O2 0.056(3) 0.030(2) 0.047(3) -0.0196(19) -0.008(2) -0.005(2)
O00I 0.062(3) 0.050(3) 0.039(3) -0.019(2) -0.029(2) 0.016(2)
C00J 0.028(3) 0.025(3) 0.032(3) -0.003(2) -0.010(2) 0.001(2)
C00L 0.027(3) 0.031(3) 0.025(3) -0.005(2) -0.005(2) -0.007(2)
C00M 0.019(2) 0.026(3) 0.024(3) -0.006(2) -0.002(2) -0.004(2)
C00N 0.023(3) 0.027(3) 0.023(3) -0.004(2) -0.005(2) -0.004(2)
C28 0.022(3) 0.018(3) 0.028(3) -0.002(2) -0.007(2) -0.002(2)
C26 0.023(3) 0.022(3) 0.027(3) -0.006(2) -0.006(2) 0.001(2)
C00Q 0.024(3) 0.024(3) 0.023(3) -0.003(2) -0.007(2) -0.005(2)
C35 0.028(3) 0.021(3) 0.020(3) 0.007(2) 0.000(2) -0.005(2)
C21 0.033(3) 0.030(3) 0.025(3) -0.008(2) -0.006(2) 0.000(2)
C1 0.026(3) 0.021(3) 0.021(3) -0.001(2) -0.008(2) 0.002(2)
C33 0.020(2) 0.021(3) 0.025(3) 0.000(2) -0.003(2) -0.001(2)
C6 0.029(3) 0.019(3) 0.026(3) 0.000(2) -0.007(2) -0.002(2)
N00X 0.044(3) 0.019(2) 0.026(2) -0.0046(18) -0.010(2) 0.001(2)
C25 0.026(3) 0.023(3) 0.026(3) -0.001(2) -0.006(2) -0.002(2)
C27 0.024(3) 0.018(2) 0.016(2) -0.0010(19) -0.0033(19) 0.001(2)
C7 0.025(3) 0.021(3) 0.017(2) 0.000(2) -0.005(2) -0.001(2)
C45 0.045(4) 0.043(4) 0.022(3) -0.011(3) 0.014(2) -0.010(3)
C36 0.032(3) 0.032(3) 0.031(3) 0.006(2) -0.008(2) -0.002(2)
C52 0.024(3) 0.021(3) 0.035(3) -0.001(2) -0.002(2) 0.000(2)
C14 0.024(3) 0.025(3) 0.023(3) 0.000(2) -0.006(2) 0.001(2)
C34 0.022(3) 0.017(2) 0.023(3) 0.005(2) -0.005(2) -0.004(2)
C2 0.024(3) 0.028(3) 0.025(3) 0.004(2) -0.007(2) -0.006(2)
C018 0.033(3) 0.024(3) 0.031(3) -0.007(2) -0.010(2) 0.004(2)
C13 0.029(3) 0.031(3) 0.025(3) -0.001(2) -0.009(2) -0.002(2)
C01A 0.032(3) 0.028(3) 0.030(3) 0.002(2) -0.014(2) -0.006(2)
C01B 0.021(3) 0.034(3) 0.026(3) -0.008(2) -0.005(2) 0.002(2)
C01C 0.044(4) 0.036(3) 0.045(4) -0.011(3) -0.016(3) -0.002(3)
O01D 0.051(3) 0.060(3) 0.073(4) 0.024(3) -0.007(3) -0.027(3)
C54 0.024(3) 0.021(3) 0.018(2) -0.002(2) -0.004(2) 0.003(2)
C01F 0.029(3) 0.034(3) 0.026(3) -0.003(2) -0.003(2) -0.009(2)
C01G 0.026(3) 0.026(3) 0.026(3) -0.002(2) -0.009(2) -0.007(2)
C01H 0.038(3) 0.041(4) 0.041(4) -0.018(3) -0.012(3) 0.003(3)
C29 0.025(3) 0.024(3) 0.025(3) -0.003(2) -0.005(2) -0.004(2)
C41 0.025(3) 0.025(3) 0.023(3) 0.001(2) -0.004(2) 0.000(2)
C01K 0.028(3) 0.040(3) 0.029(3) -0.010(2) -0.005(2) -0.006(2)
C53 0.026(3) 0.017(3) 0.029(3) -0.006(2) -0.004(2) 0.003(2)
C01M 0.036(3) 0.040(3) 0.028(3) 0.002(3) -0.012(2) -0.009(3)
C3 0.025(3) 0.037(3) 0.041(3) 0.002(3) -0.008(2) -0.002(2)
C01O 0.037(3) 0.033(3) 0.028(3) -0.006(2) -0.019(2) 0.003(2)
C01P 0.029(3) 0.057(4) 0.042(4) -0.017(3) -0.007(3) 0.001(3)
C01Q 0.038(3) 0.031(3) 0.034(3) -0.006(2) -0.013(3) -0.003(3)
C01R 0.031(3) 0.019(3) 0.025(3) -0.005(2) -0.009(2) 0.001(2)
C30 0.031(3) 0.024(3) 0.044(3) -0.008(2) -0.015(3) 0.000(2)
C39 0.043(3) 0.028(3) 0.036(3) 0.012(2) -0.014(3) -0.004(3)
C01U 0.031(3) 0.026(3) 0.021(3) -0.004(2) -0.006(2) -0.001(2)
C12 0.046(3) 0.023(3) 0.026(3) 0.007(2) -0.009(2) -0.005(2)
C24 0.030(3) 0.030(3) 0.030(3) -0.002(2) -0.010(2) 0.003(2)
C01X 0.025(3) 0.032(3) 0.035(3) -0.006(2) -0.009(2) -0.005(2)
C01Y 0.035(3) 0.016(2) 0.026(3) -0.002(2) -0.012(2) 0.000(2)
C20 0.032(3) 0.040(3) 0.028(3) -0.012(3) -0.007(2) 0.005(3)
C020 0.035(3) 0.025(3) 0.028(3) 0.000(2) -0.012(2) -0.005(2)
C40 0.032(3) 0.031(3) 0.027(3) 0.003(2) -0.008(2) -0.006(2)
C8 0.030(3) 0.024(3) 0.017(3) 0.004(2) -0.004(2) -0.001(2)
C5 0.026(3) 0.034(3) 0.026(3) 0.010(2) -0.007(2) -0.001(2)
C31 0.036(3) 0.016(3) 0.042(3) -0.001(2) -0.009(3) -0.004(2)
C9 0.049(4) 0.026(3) 0.030(3) 0.003(2) -0.016(3) -0.009(3)
C026 0.034(3) 0.035(3) 0.020(3) -0.009(2) -0.006(2) -0.003(2)
C027 0.037(3) 0.028(3) 0.022(3) -0.008(2) -0.004(2) 0.001(2)
C32 0.031(3) 0.019(3) 0.031(3) 0.005(2) -0.007(2) 0.000(2)
C15 0.032(3) 0.033(3) 0.024(3) -0.003(2) -0.005(2) -0.004(2)
C02A 0.031(3) 0.043(3) 0.023(3) -0.004(2) -0.003(2) -0.009(3)
C02B 0.033(3) 0.034(3) 0.038(3) 0.001(3) -0.012(3) -0.009(3)
C02C 0.038(3) 0.021(3) 0.026(3) -0.002(2) -0.006(2) -0.001(2)
C02D 0.045(3) 0.029(3) 0.022(3) 0.003(2) -0.007(2) -0.006(3)
C48 0.037(3) 0.031(3) 0.033(3) -0.008(3) 0.001(3) 0.006(3)
C02F 0.038(3) 0.030(3) 0.032(3) -0.011(2) -0.001(2) 0.000(3)
C22 0.037(3) 0.035(3) 0.033(3) -0.008(3) -0.005(3) 0.009(3)
C02H 0.036(3) 0.042(3) 0.029(3) -0.010(3) -0.003(2) -0.008(3)
C16 0.037(3) 0.045(4) 0.021(3) -0.001(3) -0.002(2) 0.005(3)
C4 0.027(3) 0.045(4) 0.035(3) 0.014(3) -0.010(2) 0.002(3)
C02K 0.044(3) 0.021(3) 0.031(3) -0.004(2) -0.014(3) 0.000(2)
C51 0.042(3) 0.019(3) 0.046(4) -0.002(3) 0.001(3) 0.004(3)
C02M 0.052(4) 0.029(3) 0.043(4) 0.008(3) -0.021(3) -0.015(3)
C02N 0.036(3) 0.021(3) 0.028(3) -0.003(2) -0.011(2) 0.001(2)
C38 0.049(4) 0.024(3) 0.041(4) 0.016(3) -0.008(3) -0.009(3)
C02P 0.070(5) 0.037(4) 0.061(5) -0.003(3) -0.030(4) 0.014(3)
C02Q 0.046(4) 0.053(4) 0.019(3) -0.006(3) -0.001(3) -0.006(3)
C37 0.037(3) 0.042(4) 0.051(4) 0.005(3) -0.009(3) -0.018(3)
C02S 0.037(3) 0.047(4) 0.047(4) 0.013(3) -0.009(3) -0.016(3)
C42 0.027(3) 0.032(3) 0.023(3) 0.001(2) -0.003(2) -0.001(2)
C02U 0.053(4) 0.055(4) 0.032(3) -0.014(3) -0.003(3) -0.003(3)
C02V 0.052(4) 0.047(4) 0.020(3) 0.003(3) -0.007(3) -0.010(3)
C02W 0.037(3) 0.030(3) 0.034(3) -0.010(3) -0.004(3) 0.005(3)
C02X 0.063(4) 0.023(3) 0.031(3) -0.003(2) -0.020(3) -0.001(3)
C44 0.043(4) 0.058(4) 0.024(3) -0.001(3) 0.004(3) -0.010(3)
C47 0.030(3) 0.037(3) 0.033(3) -0.007(3) 0.002(2) -0.001(3)
C030 0.027(3) 0.087(6) 0.058(5) -0.027(4) -0.014(3) 0.008(4)
C43 0.032(3) 0.039(3) 0.029(3) -0.002(3) -0.003(2) -0.004(3)
C56 0.020(3) 0.054(4) 0.045(4) -0.004(3) -0.002(3) -0.003(3)
C11 0.054(4) 0.038(3) 0.027(3) 0.004(3) -0.019(3) -0.005(3)
C46 0.050(4) 0.039(4) 0.044(4) -0.009(3) 0.005(3) -0.001(3)
C035 0.065(4) 0.025(3) 0.051(4) -0.013(3) -0.021(3) 0.000(3)
C23 0.042(3) 0.033(3) 0.035(3) -0.005(3) -0.008(3) 0.015(3)
C037 0.040(3) 0.036(3) 0.023(3) -0.006(2) 0.002(2) 0.000(3)
C10 0.058(4) 0.042(4) 0.034(3) 0.000(3) -0.024(3) -0.015(3)
C039 0.050(4) 0.065(5) 0.063(5) -0.014(4) -0.029(4) 0.022(4)
C03A 0.061(5) 0.050(4) 0.059(5) -0.029(4) 0.016(4) 0.005(4)
C03B 0.060(4) 0.033(4) 0.056(4) 0.016(3) -0.022(4) -0.022(3)
C03C 0.060(4) 0.027(3) 0.044(4) -0.006(3) -0.023(3) -0.003(3)
C17 0.058(4) 0.072(5) 0.015(3) -0.001(3) -0.002(3) 0.006(4)
C19 0.049(4) 0.051(4) 0.036(4) -0.012(3) -0.004(3) 0.015(3)
C18 0.052(4) 0.114(7) 0.026(4) -0.035(4) -0.010(3) 0.043(4)
C03G 0.055(4) 0.061(5) 0.037(4) -0.025(3) 0.004(3) 0.002(4)
C03I 0.052(4) 0.051(4) 0.046(4) -0.022(3) -0.010(3) 0.007(3)
C49 0.049(4) 0.038(4) 0.054(4) -0.011(3) 0.017(3) 0.013(3)
C03K 0.052(4) 0.029(3) 0.048(4) -0.014(3) -0.004(3) 0.006(3)
C03M 0.064(5) 0.028(4) 0.068(5) -0.017(3) 0.001(4) 0.009(3)
C03N 0.043(4) 0.095(6) 0.042(4) 0.008(4) -0.006(3) -0.029(4)
C03O 0.075(5) 0.020(3) 0.052(4) 0.000(3) -0.025(4) 0.000(3)
C03P 0.091(6) 0.090(6) 0.064(5) -0.041(5) -0.052(5) 0.033(5)
C03Q 0.056(4) 0.043(4) 0.044(4) -0.009(3) 0.006(3) 0.000(3)
C50 0.055(4) 0.028(3) 0.069(5) -0.005(3) 0.008(4) 0.015(3)
C55 0.089(6) 0.042(4) 0.056(5) -0.025(4) -0.011(4) -0.005(4)
C03T 0.074(5) 0.031(3) 0.051(4) 0.006(3) -0.032(4) 0.000(3)

loop_
_atom_type_symbol
_atom_type_description
_atom_type_scat_dispersion_real
_atom_type_scat_dispersion_imag
_atom_type_scat_source
C C 0.0033 0.0016 'International Tables Vol C Tables 4.2.6.8 and 6.1.1.4'
H H 0.0000 0.0000 'International Tables Vol C Tables 4.2.6.8 and 6.1.1.4'
Cl Cl 0.1484 0.1585 'International Tables Vol C Tables 4.2.6.8 and 6.1.1.4'
Ir Ir -1.4442 7.9887 'International Tables Vol C Tables 4.2.6.8 and 6.1.1.4'
N N 0.0061 0.0033 'International Tables Vol C Tables 4.2.6.8 and 6.1.1.4'
O O 0.0106 0.0060 'International Tables Vol C Tables 4.2.6.8 and 6.1.1.4'

loop_
_geom_angle_atom_site_label_1
_geom_angle_atom_site_label_2
_geom_angle_atom_site_label_3
_geom_angle
_geom_angle_site_symmetry_1
_geom_angle_site_symmetry_3
_geom_angle_publ_flag
Cl1 Ir1 Cl2 77.52(4) . . ?
N1 Ir1 Cl2 82.76(12) . . ?
N1 Ir1 Cl1 105.93(11) . . ?
N3 Ir1 Cl2 105.21(11) . . ?
N3 Ir1 Cl1 82.61(11) . . ?
N3 Ir1 N1 169.60(16) . . ?
C28 Ir1 Cl2 168.18(14) . . ?
C28 Ir1 Cl1 92.89(14) . . ?
C28 Ir1 N1 93.43(18) . . ?
C28 Ir1 N3 80.03(18) . . ?
C1 Ir1 Cl2 92.60(15) . . ?
C1 Ir1 Cl1 167.45(15) . . ?
C1 Ir1 N1 80.09(18) . . ?
C1 Ir1 N3 92.71(18) . . ?
C1 Ir1 C28 97.8(2) . . ?
Cl2 Ir2 Cl1 77.66(4) . . ?
N007 Ir2 Cl2 105.56(12) . . ?
N007 Ir2 Cl1 81.74(12) . . ?
N00A Ir2 Cl2 82.50(12) . . ?
N00A Ir2 Cl1 105.64(12) . . ?
N00A Ir2 N007 170.28(17) . . ?
C01A Ir2 Cl2 92.86(15) . . ?
C01A Ir2 Cl1 167.94(16) . . ?
C01A Ir2 N007 93.8(2) . . ?
C01A Ir2 N00A 80.1(2) . . ?
C01A Ir2 C01G 94.6(2) . . ?
C01G Ir2 Cl2 170.36(15) . . ?
C01G Ir2 Cl1 95.63(15) . . ?
C01G Ir2 N007 80.00(19) . . ?
C01G Ir2 N00A 92.81(19) . . ?
Ir2 Cl2 Ir1 102.50(4) . . ?
Ir1 Cl1 Ir2 102.30(4) . . ?
C00M N007 Ir2 110.5(3) . . ?
C00M N007 C00N 106.6(4) . . ?
C00N N007 Ir2 142.7(3) . . ?
C27 N1 Ir1 142.8(3) . . ?
C7 N1 Ir1 110.7(3) . . ?
C7 N1 C27 106.2(4) . . ?
C01R N00A Ir2 142.3(3) . . ?
C01Y N00A Ir2 111.1(3) . . ?
C01Y N00A C01R 106.3(4) . . ?
C34 N3 Ir1 111.1(3) . . ?
C34 N3 C54 105.9(4) . . ?
C54 N3 Ir1 142.8(3) . . ?
C3 O1 C56 118.4(4) . . ?
C34 N4 C35 124.2(4) . . ?
C34 N4 C41 108.3(4) . . ?
C41 N4 C35 127.3(4) . . ?
C00L N00F C01B 128.1(4) . . ?
C00M N00F C00L 107.8(4) . . ?
C00M N00F C01B 124.1(4) . . ?
C7 N2 C14 107.0(4) . . ?
C7 N2 C8 124.5(4) . . ?
C14 N2 C8 128.1(4) . . ?
C30 O2 C55 117.6(5) . . ?
C01Q O00I C03P 118.0(5) . . ?
C00Q C00J H00J 119.5 . . ?
C01O C00J H00J 119.5 . . ?
C01O C00J C00Q 121.0(5) . . ?
N00F C00L C01K 129.4(5) . . ?
C00N C00L N00F 105.9(4) . . ?
C00N C00L C01K 124.8(5) . . ?
N007 C00M N00F 110.4(4) . . ?
N007 C00M C00Q 119.3(4) . . ?
N00F C00M C00Q 129.8(5) . . ?
N007 C00N C01X 129.7(5) . . ?
C00L C00N N007 109.1(4) . . ?
C00L C00N C01X 120.6(5) . . ?
C33 C28 Ir1 114.0(4) . . ?
C29 C28 Ir1 127.4(4) . . ?
C29 C28 C33 118.0(5) . . ?
C21 C26 C27 117.1(5) . . ?
C25 C26 C21 120.0(5) . . ?
C25 C26 C27 122.7(5) . . ?
C00J C00Q C00M 127.7(5) . . ?
C00J C00Q C01G 120.1(5) . . ?
C01G C00Q C00M 112.0(4) . . ?
C36 C35 N4 118.9(5) . . ?
C40 C35 N4 118.4(5) . . ?
C40 C35 C36 122.6(5) . . ?
C26 C21 C20 121.4(5) . . ?
C22 C21 C26 117.1(5) . . ?
C22 C21 C20 121.5(5) . . ?
C6 C1 Ir1 113.9(4) . . ?
C2 C1 Ir1 127.5(4) . . ?
C2 C1 C6 117.9(4) . . ?
C28 C33 C34 111.9(4) . . ?
C32 C33 C28 119.6(5) . . ?
C32 C33 C34 128.3(5) . . ?
C1 C6 C7 111.5(4) . . ?
C5 C6 C1 120.8(5) . . ?
C5 C6 C7 127.5(5) . . ?
C01Y N00X C02C 107.4(4) . . ?
C01Y N00X C02K 123.0(5) . . ?
C02C N00X C02K 129.3(5) . . ?
C26 C25 H25 119.2 . . ?
C24 C25 C26 121.6(5) . . ?
C24 C25 H25 119.2 . . ?
N1 C27 C26 130.3(4) . . ?
N1 C27 C14 108.8(4) . . ?
C14 C27 C26 120.4(4) . . ?
N1 C7 N2 111.3(4) . . ?
N1 C7 C6 118.0(4) . . ?
N2 C7 C6 129.0(4) . . ?
C44 C45 H45 120.1 . . ?
C44 C45 C46 119.9(5) . . ?
C46 C45 H45 120.1 . . ?
C35 C36 H36 121.2 . . ?
C35 C36 C37 117.5(5) . . ?
C37 C36 H36 121.2 . . ?
C53 C52 H52 119.4 . . ?
C51 C52 H52 119.4 . . ?
C51 C52 C53 121.1(5) . . ?
N2 C14 C15 129.4(5) . . ?
C27 C14 N2 106.6(4) . . ?
C27 C14 C15 123.9(5) . . ?
N3 C34 C33 118.3(4) . . ?
N4 C34 N3 110.9(4) . . ?
N4 C34 C33 129.6(4) . . ?
C1 C2 H2 119.5 . . ?
C3 C2 C1 120.9(5) . . ?
C3 C2 H2 119.5 . . ?
C01G C018 H018 119.1 . . ?
C01G C018 C01Q 121.7(5) . . ?
C01Q C018 H018 119.1 . . ?
C12 C13 H13 120.5 . . ?
C12 C13 C8 119.0(5) . . ?
C8 C13 H13 120.5 . . ?
C020 C01A Ir2 115.2(4) . . ?
C02B C01A Ir2 125.7(4) . . ?
C02B C01A C020 118.7(5) . . ?
C01C C01B N00F 119.7(5) . . ?
C01C C01B C01P 121.8(5) . . ?
C01P C01B N00F 118.3(5) . . ?
C01B C01C H01C 120.7 . . ?
C01B C01C C02P 118.6(6) . . ?
C02P C01C H01C 120.7 . . ?
C02S O01D C03N 117.5(5) . . ?
N3 C54 C53 130.6(4) . . ?
C41 C54 N3 108.8(4) . . ?
C41 C54 C53 120.3(4) . . ?
C01M C01F H01F 119.8 . . ?
C01M C01F C01X 120.4(5) . . ?
C01X C01F H01F 119.8 . . ?
C00Q C01G Ir2 115.0(4) . . ?
C018 C01G Ir2 127.3(4) . . ?
C018 C01G C00Q 117.6(5) . . ?
C01K C01H H01H 119.6 . . ?
C03I C01H H01H 119.6 . . ?
C03I C01H C01K 120.7(6) . . ?
C28 C29 H29 119.7 . . ?
C30 C29 C28 120.6(5) . . ?
C30 C29 H29 119.7 . . ?
N4 C41 C54 105.9(4) . . ?
N4 C41 C42 130.1(5) . . ?
C54 C41 C42 124.0(5) . . ?
C01H C01K C00L 124.6(5) . . ?
C02H C01K C00L 115.2(5) . . ?
C02H C01K C01H 120.2(5) . . ?
C52 C53 C54 122.9(5) . . ?
C52 C53 C48 119.6(5) . . ?
C48 C53 C54 117.4(5) . . ?
C01F C01M H01M 120.0 . . ?
C01F C01M C02V 120.0(6) . . ?
C02V C01M H01M 120.0 . . ?
O1 C3 C2 124.4(5) . . ?
O1 C3 C4 115.6(5) . . ?
C2 C3 C4 120.0(5) . . ?
C00J C01O H01O 120.6 . . ?
C00J C01O C01Q 118.8(5) . . ?
C01Q C01O H01O 120.6 . . ?
C01B C01P H01P 120.8 . . ?
C030 C01P C01B 118.5(7) . . ?
C030 C01P H01P 120.8 . . ?
O00I C01Q C018 115.4(5) . . ?
O00I C01Q C01O 123.8(5) . . ?
C01O C01Q C018 120.7(5) . . ?
N00A C01R C026 129.4(5) . . ?
C02C C01R N00A 108.7(4) . . ?
C02C C01R C026 121.6(5) . . ?
O2 C30 C29 124.3(5) . . ?
O2 C30 C31 114.8(5) . . ?
C29 C30 C31 120.9(5) . . ?
C40 C39 H39 119.9 . . ?
C38 C39 H39 119.9 . . ?
C38 C39 C40 120.2(5) . . ?
C026 C01U H01U 119.0 . . ?
C02N C01U H01U 119.0 . . ?
C02N C01U C026 122.0(5) . . ?
C13 C12 H12 119.8 . . ?
C11 C12 C13 120.4(5) . . ?
C11 C12 H12 119.8 . . ?
C25 C24 H24 120.4 . . ?
C25 C24 C23 119.2(5) . . ?
C23 C24 H24 120.4 . . ?
C01F C01X C00N 123.3(5) . . ?
C01F C01X C02A 120.0(5) . . ?
C02A C01X C00N 116.5(5) . . ?
N00A C01Y N00X 110.8(5) . . ?
N00A C01Y C020 118.5(5) . . ?
N00X C01Y C020 130.4(5) . . ?
C15 C20 C21 120.5(5) . . ?
C19 C20 C21 122.8(5) . . ?
C19 C20 C15 116.7(5) . . ?
C01A C020 C01Y 112.1(5) . . ?
C01A C020 C02M 119.9(5) . . ?
C02M C020 C01Y 127.8(5) . . ?
C35 C40 C39 118.5(5) . . ?
C35 C40 H40 120.7 . . ?
C39 C40 H40 120.7 . . ?
C13 C8 N2 119.0(5) . . ?
C9 C8 N2 119.7(5) . . ?
C9 C8 C13 121.3(5) . . ?
C6 C5 H5 120.0 . . ?
C4 C5 C6 119.9(5) . . ?
C4 C5 H5 120.0 . . ?
C30 C31 H31 120.3 . . ?
C32 C31 C30 119.3(5) . . ?
C32 C31 H31 120.3 . . ?
C8 C9 H9 120.6 . . ?
C8 C9 C10 118.8(5) . . ?
C10 C9 H9 120.6 . . ?
C01U C026 C01R 123.9(5) . . ?
C01U C026 C027 118.7(5) . . ?
C027 C026 C01R 117.2(5) . . ?
C026 C027 C02F 120.9(5) . . ?
C037 C027 C026 118.1(5) . . ?
C037 C027 C02F 121.0(5) . . ?
C33 C32 H32 119.4 . . ?
C31 C32 C33 121.1(5) . . ?
C31 C32 H32 119.4 . . ?
C20 C15 C14 116.0(5) . . ?
C16 C15 C14 124.0(5) . . ?
C16 C15 C20 119.9(5) . . ?
C01X C02A C02H 120.7(5) . . ?
C02Q C02A C01X 117.3(5) . . ?
C02Q C02A C02H 122.0(5) . . ?
C01A C02B H02B 119.8 . . ?
C02S C02B C01A 120.4(6) . . ?
C02S C02B H02B 119.8 . . ?
N00X C02C C02W 130.1(5) . . ?
C01R C02C N00X 106.5(5) . . ?
C01R C02C C02W 123.3(5) . . ?
C02N C02D H02D 120.2 . . ?
C037 C02D H02D 120.2 . . ?
C037 C02D C02N 119.6(5) . . ?
C53 C48 C47 121.4(5) . . ?
C53 C48 C49 117.2(5) . . ?
C49 C48 C47 121.4(5) . . ?
C02W C02F C027 120.9(5) . . ?
C03Q C02F C027 122.4(5) . . ?
C03Q C02F C02W 116.7(5) . . ?
C21 C22 H22 118.8 . . ?
C23 C22 C21 122.4(5) . . ?
C23 C22 H22 118.8 . . ?
C01K C02H C02A 121.3(5) . . ?
C02U C02H C01K 117.1(6) . . ?
C02U C02H C02A 121.6(6) . . ?
C15 C16 H16 119.8 . . ?
C17 C16 C15 120.4(6) . . ?
C17 C16 H16 119.8 . . ?
C3 C4 H4 120.0 . . ?
C5 C4 C3 120.1(5) . . ?
C5 C4 H4 120.0 . . ?
C02X C02K N00X 120.1(5) . . ?
C03C C02K N00X 118.6(5) . . ?
C03C C02K C02X 121.3(5) . . ?
C52 C51 H51 120.0 . . ?
C52 C51 C50 120.1(6) . . ?
C50 C51 H51 120.0 . . ?
C020 C02M H02M 120.0 . . ?
C03B C02M C020 120.0(6) . . ?
C03B C02M H02M 120.0 . . ?
C01U C02N C02D 119.8(5) . . ?
C01U C02N H02N 120.1 . . ?
C02D C02N H02N 120.1 . . ?
C39 C38 H38 119.6 . . ?
C39 C38 C37 120.7(5) . . ?
C37 C38 H38 119.6 . . ?
C01C C02P H02P 120.0 . . ?
C039 C02P C01C 120.0(7) . . ?
C039 C02P H02P 120.0 . . ?
C02A C02Q H02Q 119.3 . . ?
C02V C02Q C02A 121.3(5) . . ?
C02V C02Q H02Q 119.3 . . ?
C36 C37 H37 119.8 . . ?
C38 C37 C36 120.4(6) . . ?
C38 C37 H37 119.8 . . ?
O01D C02S C02B 122.9(6) . . ?
O01D C02S C03B 116.7(6) . . ?
C02B C02S C03B 120.4(6) . . ?
C47 C42 C41 116.1(5) . . ?
C43 C42 C41 124.0(5) . . ?
C43 C42 C47 119.9(5) . . ?
C02H C02U H02U 119.2 . . ?
C03G C02U C02H 121.6(6) . . ?
C03G C02U H02U 119.2 . . ?
C01M C02V H02V 119.5 . . ?
C02Q C02V C01M 120.9(5) . . ?
C02Q C02V H02V 119.5 . . ?
C02F C02W C02C 116.0(5) . . ?
C03K C02W C02C 124.4(5) . . ?
C03K C02W C02F 119.7(5) . . ?
C02K C02X H02X 120.5 . . ?
C035 C02X C02K 118.9(6) . . ?
C035 C02X H02X 120.5 . . ?
C45 C44 H44 119.7 . . ?
C45 C44 C43 120.6(6) . . ?
C43 C44 H44 119.7 . . ?
C42 C47 C48 120.5(5) . . ?
C46 C47 C48 122.4(5) . . ?
C46 C47 C42 117.0(5) . . ?
C01P C030 H030 119.8 . . ?
C039 C030 C01P 120.3(7) . . ?
C039 C030 H030 119.8 . . ?
C42 C43 H43 119.8 . . ?
C44 C43 C42 120.5(6) . . ?
C44 C43 H43 119.8 . . ?
O1 C56 H56A 109.5 . . ?
O1 C56 H56B 109.5 . . ?
O1 C56 H56C 109.5 . . ?
H56A C56 H56B 109.5 . . ?
H56A C56 H56C 109.5 . . ?
H56B C56 H56C 109.5 . . ?
C12 C11 H11 119.9 . . ?
C12 C11 C10 120.2(5) . . ?
C10 C11 H11 119.9 . . ?
C45 C46 C47 122.0(6) . . ?
C45 C46 H46 119.0 . . ?
C47 C46 H46 119.0 . . ?
C02X C035 H035 120.0 . . ?
C03O C035 C02X 119.9(6) . . ?
C03O C035 H035 120.0 . . ?
C24 C23 H23 120.2 . . ?
C22 C23 C24 119.6(5) . . ?
C22 C23 H23 120.2 . . ?
C027 C037 H037 119.2 . . ?
C02D C037 C027 121.6(5) . . ?
C02D C037 H037 119.2 . . ?
C9 C10 H10 119.9 . . ?
C11 C10 C9 120.2(6) . . ?
C11 C10 H10 119.9 . . ?
C02P C039 H039 119.6 . . ?
C030 C039 C02P 120.8(6) . . ?
C030 C039 H039 119.6 . . ?
C03M C03A H03A 120.3 . . ?
C03Q C03A H03A 120.3 . . ?
C03Q C03A C03M 119.3(6) . . ?
C02M C03B C02S 120.5(6) . . ?
C02M C03B H03B 119.7 . . ?
C02S C03B H03B 119.7 . . ?
C02K C03C H03C 120.6 . . ?
C02K C03C C03T 118.7(6) . . ?
C03T C03C H03C 120.6 . . ?
C16 C17 H17 119.3 . . ?
C18 C17 C16 121.3(6) . . ?
C18 C17 H17 119.3 . . ?
C20 C19 H19 118.6 . . ?
C18 C19 C20 122.7(6) . . ?
C18 C19 H19 118.6 . . ?
C17 C18 C19 118.9(6) . . ?
C17 C18 H18 120.5 . . ?
C19 C18 H18 120.5 . . ?
C02U C03G H03G 119.5 . . ?
C02U C03G C03I 121.0(6) . . ?
C03I C03G H03G 119.5 . . ?
C01H C03I C03G 119.4(6) . . ?
C01H C03I H03I 120.3 . . ?
C03G C03I H03I 120.3 . . ?
C48 C49 H49 119.1 . . ?
C50 C49 C48 121.9(6) . . ?
C50 C49 H49 119.1 . . ?
C02W C03K H03K 119.7 . . ?
C03M C03K C02W 120.7(6) . . ?
C03M C03K H03K 119.7 . . ?
C03A C03M H03M 119.6 . . ?
C03K C03M C03A 120.8(6) . . ?
C03K C03M H03M 119.6 . . ?
O01D C03N H03D 109.5 . . ?
O01D C03N H03E 109.5 . . ?
O01D C03N H03F 109.5 . . ?
H03D C03N H03E 109.5 . . ?
H03D C03N H03F 109.5 . . ?
H03E C03N H03F 109.5 . . ?
C035 C03O H03O 119.7 . . ?
C03T C03O C035 120.6(6) . . ?
C03T C03O H03O 119.7 . . ?
O00I C03P H03H 109.5 . . ?
O00I C03P H03J 109.5 . . ?
O00I C03P H03L 109.5 . . ?
H03H C03P H03J 109.5 . . ?
H03H C03P H03L 109.5 . . ?
H03J C03P H03L 109.5 . . ?
C02F C03Q H03Q 118.7 . . ?
C03A C03Q C02F 122.7(6) . . ?
C03A C03Q H03Q 118.7 . . ?
C51 C50 H50 120.0 . . ?
C49 C50 C51 120.1(6) . . ?
C49 C50 H50 120.0 . . ?
O2 C55 H55A 109.5 . . ?
O2 C55 H55B 109.5 . . ?
O2 C55 H55C 109.5 . . ?
H55A C55 H55B 109.5 . . ?
H55A C55 H55C 109.5 . . ?
H55B C55 H55C 109.5 . . ?
C03C C03T H03T 119.7 . . ?
C03O C03T C03C 120.5(6) . . ?
C03O C03T H03T 119.7 . . ?

loop_
_geom_bond_atom_site_label_1
_geom_bond_atom_site_label_2
_geom_bond_distance
_geom_bond_site_symmetry_2
_geom_bond_publ_flag
Ir1 Cl2 2.5467(12) . ?
Ir1 Cl1 2.5460(11) . ?
Ir1 N1 2.086(4) . ?
Ir1 N3 2.084(4) . ?
Ir1 C28 1.995(5) . ?
Ir1 C1 1.982(5) . ?
Ir2 Cl2 2.5384(12) . ?
Ir2 Cl1 2.5463(12) . ?
Ir2 N007 2.099(4) . ?
Ir2 N00A 2.086(4) . ?
Ir2 C01A 1.992(5) . ?
Ir2 C01G 1.992(5) . ?
N007 C00M 1.341(6) . ?
N007 C00N 1.393(6) . ?
N1 C27 1.385(6) . ?
N1 C7 1.340(6) . ?
N00A C01R 1.398(6) . ?
N00A C01Y 1.339(6) . ?
N3 C34 1.347(6) . ?
N3 C54 1.390(6) . ?
O1 C3 1.361(7) . ?
O1 C56 1.420(7) . ?
N4 C35 1.448(6) . ?
N4 C34 1.344(6) . ?
N4 C41 1.382(7) . ?
N00F C00L 1.396(7) . ?
N00F C00M 1.366(6) . ?
N00F C01B 1.450(6) . ?
N2 C7 1.360(6) . ?
N2 C14 1.387(6) . ?
N2 C8 1.433(6) . ?
O2 C30 1.367(7) . ?
O2 C55 1.432(8) . ?
O00I C01Q 1.361(7) . ?
O00I C03P 1.399(8) . ?
C00J H00J 0.9500 . ?
C00J C00Q 1.398(7) . ?
C00J C01O 1.384(7) . ?
C00L C00N 1.384(7) . ?
C00L C01K 1.434(7) . ?
C00M C00Q 1.433(7) . ?
C00N C01X 1.442(7) . ?
C28 C33 1.423(7) . ?
C28 C29 1.390(7) . ?
C26 C21 1.417(7) . ?
C26 C25 1.392(7) . ?
C26 C27 1.441(7) . ?
C00Q C01G 1.429(7) . ?
C35 C36 1.383(8) . ?
C35 C40 1.377(7) . ?
C21 C20 1.458(8) . ?
C21 C22 1.402(8) . ?
C1 C6 1.420(7) . ?
C1 C2 1.393(7) . ?
C33 C34 1.449(7) . ?
C33 C32 1.399(7) . ?
C6 C7 1.463(7) . ?
C6 C5 1.393(7) . ?
N00X C01Y 1.365(7) . ?
N00X C02C 1.388(7) . ?
N00X C02K 1.445(7) . ?
C25 H25 0.9500 . ?
C25 C24 1.379(7) . ?
C27 C14 1.387(7) . ?
C45 H45 0.9500 . ?
C45 C44 1.369(9) . ?
C45 C46 1.389(8) . ?
C36 H36 0.9500 . ?
C36 C37 1.390(8) . ?
C52 H52 0.9500 . ?
C52 C53 1.399(7) . ?
C52 C51 1.368(7) . ?
C14 C15 1.434(7) . ?
C2 H2 0.9500 . ?
C2 C3 1.392(7) . ?
C018 H018 0.9500 . ?
C018 C01G 1.379(7) . ?
C018 C01Q 1.394(8) . ?
C13 H13 0.9500 . ?
C13 C12 1.378(7) . ?
C13 C8 1.388(7) . ?
C01A C020 1.412(8) . ?
C01A C02B 1.395(8) . ?
C01B C01C 1.371(8) . ?
C01B C01P 1.386(8) . ?
C01C H01C 0.9500 . ?
C01C C02P 1.388(9) . ?
O01D C02S 1.368(8) . ?
O01D C03N 1.444(9) . ?
C54 C41 1.389(7) . ?
C54 C53 1.440(7) . ?
C01F H01F 0.9500 . ?
C01F C01M 1.381(8) . ?
C01F C01X 1.396(8) . ?
C01H H01H 0.9500 . ?
C01H C01K 1.412(8) . ?
C01H C03I 1.362(8) . ?
C29 H29 0.9500 . ?
C29 C30 1.387(7) . ?
C41 C42 1.437(7) . ?
C01K C02H 1.411(8) . ?
C53 C48 1.421(7) . ?
C01M H01M 0.9500 . ?
C01M C02V 1.390(8) . ?
C3 C4 1.399(8) . ?
C01O H01O 0.9500 . ?
C01O C01Q 1.390(8) . ?
C01P H01P 0.9500 . ?
C01P C030 1.386(9) . ?
C01R C026 1.424(7) . ?
C01R C02C 1.384(7) . ?
C30 C31 1.390(8) . ?
C39 H39 0.9500 . ?
C39 C40 1.378(7) . ?
C39 C38 1.369(9) . ?
C01U H01U 0.9500 . ?
C01U C026 1.401(7) . ?
C01U C02N 1.366(7) . ?
C12 H12 0.9500 . ?
C12 C11 1.372(8) . ?
C24 H24 0.9500 . ?
C24 C23 1.397(8) . ?
C01X C02A 1.435(8) . ?
C01Y C020 1.450(7) . ?
C20 C15 1.420(8) . ?
C20 C19 1.400(8) . ?
C020 C02M 1.413(8) . ?
C40 H40 0.9500 . ?
C8 C9 1.372(8) . ?
C5 H5 0.9500 . ?
C5 C4 1.379(8) . ?
C31 H31 0.9500 . ?
C31 C32 1.364(8) . ?
C9 H9 0.9500 . ?
C9 C10 1.390(8) . ?
C026 C027 1.421(7) . ?
C027 C02F 1.457(8) . ?
C027 C037 1.410(8) . ?
C32 H32 0.9500 . ?
C15 C16 1.412(7) . ?
C02A C02H 1.474(8) . ?
C02A C02Q 1.411(8) . ?
C02B H02B 0.9500 . ?
C02B C02S 1.385(8) . ?
C02C C02W 1.433(8) . ?
C02D H02D 0.9500 . ?
C02D C02N 1.400(8) . ?
C02D C037 1.377(8) . ?
C48 C47 1.459(8) . ?
C48 C49 1.424(8) . ?
C02F C02W 1.426(8) . ?
C02F C03Q 1.414(8) . ?
C22 H22 0.9500 . ?
C22 C23 1.382(8) . ?
C02H C02U 1.407(8) . ?
C16 H16 0.9500 . ?
C16 C17 1.375(8) . ?
C4 H4 0.9500 . ?
C02K C02X 1.388(8) . ?
C02K C03C 1.376(8) . ?
C51 H51 0.9500 . ?
C51 C50 1.398(9) . ?
C02M H02M 0.9500 . ?
C02M C03B 1.359(9) . ?
C02N H02N 0.9500 . ?
C38 H38 0.9500 . ?
C38 C37 1.378(9) . ?
C02P H02P 0.9500 . ?
C02P C039 1.378(11) . ?
C02Q H02Q 0.9500 . ?
C02Q C02V 1.368(9) . ?
C37 H37 0.9500 . ?
C02S C03B 1.395(10) . ?
C42 C47 1.421(8) . ?
C42 C43 1.413(7) . ?
C02U H02U 0.9500 . ?
C02U C03G 1.363(9) . ?
C02V H02V 0.9500 . ?
C02W C03K 1.419(8) . ?
C02X H02X 0.9500 . ?
C02X C035 1.386(8) . ?
C44 H44 0.9500 . ?
C44 C43 1.369(8) . ?
C47 C46 1.399(8) . ?
C030 H030 0.9500 . ?
C030 C039 1.360(11) . ?
C43 H43 0.9500 . ?
C56 H56A 0.9800 . ?
C56 H56B 0.9800 . ?
C56 H56C 0.9800 . ?
C11 H11 0.9500 . ?
C11 C10 1.380(8) . ?
C46 H46 0.9500 . ?
C035 H035 0.9500 . ?
C035 C03O 1.377(9) . ?
C23 H23 0.9500 . ?
C037 H037 0.9500 . ?
C10 H10 0.9500 . ?
C039 H039 0.9500 . ?
C03A H03A 0.9500 . ?
C03A C03M 1.391(10) . ?
C03A C03Q 1.377(9) . ?
C03B H03B 0.9500 . ?
C03C H03C 0.9500 . ?
C03C C03T 1.390(8) . ?
C17 H17 0.9500 . ?
C17 C18 1.359(10) . ?
C19 H19 0.9500 . ?
C19 C18 1.400(9) . ?
C18 H18 0.9500 . ?
C03G H03G 0.9500 . ?
C03G C03I 1.390(10) . ?
C03I H03I 0.9500 . ?
C49 H49 0.9500 . ?
C49 C50 1.356(9) . ?
C03K H03K 0.9500 . ?
C03K C03M 1.365(9) . ?
C03M H03M 0.9500 . ?
C03N H03D 0.9800 . ?
C03N H03E 0.9800 . ?
C03N H03F 0.9800 . ?
C03O H03O 0.9500 . ?
C03O C03T 1.365(10) . ?
C03P H03H 0.9800 . ?
C03P H03J 0.9800 . ?
C03P H03L 0.9800 . ?
C03Q H03Q 0.9500 . ?
C50 H50 0.9500 . ?
C55 H55A 0.9800 . ?
C55 H55B 0.9800 . ?
C55 H55C 0.9800 . ?
C03T H03T 0.9500 . ?

loop_
_geom_torsion_atom_site_label_1
_geom_torsion_atom_site_label_2
_geom_torsion_atom_site_label_3
_geom_torsion_atom_site_label_4
_geom_torsion
_geom_torsion_site_symmetry_1
_geom_torsion_site_symmetry_2
_geom_torsion_site_symmetry_3
_geom_torsion_site_symmetry_4
_geom_torsion_publ_flag
Ir1 N1 C27 C26 -4.5(10) . . . . ?
Ir1 N1 C27 C14 -176.5(4) . . . . ?
Ir1 N1 C7 N2 -179.8(3) . . . . ?
Ir1 N1 C7 C6 13.6(6) . . . . ?
Ir1 N3 C34 N4 -179.3(3) . . . . ?
Ir1 N3 C34 C33 11.8(6) . . . . ?
Ir1 N3 C54 C41 -177.8(4) . . . . ?
Ir1 N3 C54 C53 -3.7(10) . . . . ?
Ir1 C28 C33 C34 -18.5(5) . . . . ?
Ir1 C28 C33 C32 166.3(4) . . . . ?
Ir1 C28 C29 C30 -166.1(4) . . . . ?
Ir1 C1 C6 C7 -20.1(6) . . . . ?
Ir1 C1 C6 C5 164.4(4) . . . . ?
Ir1 C1 C2 C3 -163.6(5) . . . . ?
Ir2 N007 C00M N00F -171.4(3) . . . . ?
Ir2 N007 C00M C00Q 15.7(6) . . . . ?
Ir2 N007 C00N C00L 169.1(4) . . . . ?
Ir2 N007 C00N C01X -19.6(10) . . . . ?
Ir2 N00A C01R C026 -18.1(9) . . . . ?
Ir2 N00A C01R C02C 168.5(4) . . . . ?
Ir2 N00A C01Y N00X -170.2(3) . . . . ?
Ir2 N00A C01Y C020 14.7(6) . . . . ?
Ir2 C01A C020 C01Y -9.9(6) . . . . ?
Ir2 C01A C020 C02M 174.2(4) . . . . ?
Ir2 C01A C02B C02S -169.9(5) . . . . ?
N007 C00M C00Q C00J 169.7(5) . . . . ?
N007 C00M C00Q C01G -4.6(7) . . . . ?
N007 C00N C01X C01F 1.5(9) . . . . ?
N007 C00N C01X C02A -173.4(5) . . . . ?
N1 C27 C14 N2 -0.1(6) . . . . ?
N1 C27 C14 C15 176.3(5) . . . . ?
N00A C01R C026 C01U -0.6(9) . . . . ?
N00A C01R C026 C027 -175.9(5) . . . . ?
N00A C01R C02C N00X 1.9(6) . . . . ?
N00A C01R C02C C02W 179.7(5) . . . . ?
N00A C01Y C020 C01A -3.9(7) . . . . ?
N00A C01Y C020 C02M 171.7(5) . . . . ?
N3 C54 C41 N4 1.0(6) . . . . ?
N3 C54 C41 C42 -179.7(5) . . . . ?
N3 C54 C53 C52 0.9(9) . . . . ?
N3 C54 C53 C48 -174.6(5) . . . . ?
O1 C3 C4 C5 177.1(6) . . . . ?
N4 C35 C36 C37 -176.9(5) . . . . ?
N4 C35 C40 C39 178.0(5) . . . . ?
N4 C41 C42 C47 174.2(5) . . . . ?
N4 C41 C42 C43 -8.6(10) . . . . ?
N00F C00L C00N N007 3.6(6) . . . . ?
N00F C00L C00N C01X -168.6(5) . . . . ?
N00F C00L C01K C01H -10.7(10) . . . . ?
N00F C00L C01K C02H 170.3(5) . . . . ?
N00F C00M C00Q C00J -1.5(9) . . . . ?
N00F C00M C00Q C01G -175.8(5) . . . . ?
N00F C01B C01C C02P 174.6(6) . . . . ?
N00F C01B C01P C030 -175.4(5) . . . . ?
N2 C14 C15 C20 167.9(6) . . . . ?
N2 C14 C15 C16 -11.8(10) . . . . ?
N2 C8 C9 C10 -178.0(5) . . . . ?
O2 C30 C31 C32 179.6(5) . . . . ?
C00J C00Q C01G Ir2 175.2(4) . . . . ?
C00J C00Q C01G C018 -0.9(7) . . . . ?
C00J C01O C01Q O00I 178.9(5) . . . . ?
C00J C01O C01Q C018 -0.5(9) . . . . ?
C00L N00F C00M N007 -2.8(6) . . . . ?
C00L N00F C00M C00Q 169.1(5) . . . . ?
C00L N00F C01B C01C 104.3(7) . . . . ?
C00L N00F C01B C01P -80.9(7) . . . . ?
C00L C00N C01X C01F 171.9(5) . . . . ?
C00L C00N C01X C02A -3.0(8) . . . . ?
C00L C01K C02H C02A -0.3(8) . . . . ?
C00L C01K C02H C02U -178.1(6) . . . . ?
C00M N007 C00N C00L -5.3(6) . . . . ?
C00M N007 C00N C01X 166.0(5) . . . . ?
C00M N00F C00L C00N -0.5(6) . . . . ?
C00M N00F C00L C01K -179.4(5) . . . . ?
C00M N00F C01B C01C -79.8(7) . . . . ?
C00M N00F C01B C01P 95.0(6) . . . . ?
C00M C00Q C01G Ir2 -10.0(6) . . . . ?
C00M C00Q C01G C018 173.9(5) . . . . ?
C00N N007 C00M N00F 4.9(6) . . . . ?
C00N N007 C00M C00Q -167.9(4) . . . . ?
C00N C00L C01K C01H 170.7(6) . . . . ?
C00N C00L C01K C02H -8.3(8) . . . . ?
C00N C01X C02A C02H -5.0(8) . . . . ?
C00N C01X C02A C02Q 173.8(5) . . . . ?
C28 C33 C34 N3 3.8(7) . . . . ?
C28 C33 C34 N4 -162.8(5) . . . . ?
C28 C33 C32 C31 3.7(8) . . . . ?
C28 C29 C30 O2 177.5(5) . . . . ?
C28 C29 C30 C31 -1.8(8) . . . . ?
C26 C21 C20 C15 1.5(9) . . . . ?
C26 C21 C20 C19 -175.7(6) . . . . ?
C26 C21 C22 C23 1.4(9) . . . . ?
C26 C25 C24 C23 -0.5(9) . . . . ?
C26 C27 C14 N2 -173.0(5) . . . . ?
C26 C27 C14 C15 3.3(8) . . . . ?
C00Q C00J C01O C01Q 0.5(8) . . . . ?
C35 N4 C34 N3 -179.4(5) . . . . ?
C35 N4 C34 C33 -12.0(8) . . . . ?
C35 N4 C41 C54 177.0(5) . . . . ?
C35 N4 C41 C42 -2.2(9) . . . . ?
C35 C36 C37 C38 -0.3(9) . . . . ?
C21 C26 C25 C24 2.3(8) . . . . ?
C21 C26 C27 N1 -167.7(5) . . . . ?
C21 C26 C27 C14 3.5(8) . . . . ?
C21 C20 C15 C14 5.0(8) . . . . ?
C21 C20 C15 C16 -175.3(6) . . . . ?
C21 C20 C19 C18 174.2(7) . . . . ?
C21 C22 C23 C24 0.4(10) . . . . ?
C1 C6 C7 N1 3.5(7) . . . . ?
C1 C6 C7 N2 -160.5(5) . . . . ?
C1 C6 C5 C4 2.5(9) . . . . ?
C1 C2 C3 O1 178.4(6) . . . . ?
C1 C2 C3 C4 -1.3(9) . . . . ?
C33 C28 C29 C30 5.5(7) . . . . ?
C6 C1 C2 C3 6.1(8) . . . . ?
C6 C5 C4 C3 2.5(10) . . . . ?
N00X C01Y C020 C01A -177.8(5) . . . . ?
N00X C01Y C020 C02M -2.3(10) . . . . ?
N00X C02C C02W C02F 172.6(6) . . . . ?
N00X C02C C02W C03K -8.3(10) . . . . ?
N00X C02K C02X C035 -177.5(6) . . . . ?
N00X C02K C03C C03T 176.7(6) . . . . ?
C25 C26 C21 C20 178.0(5) . . . . ?
C25 C26 C21 C22 -2.7(8) . . . . ?
C25 C26 C27 N1 8.3(9) . . . . ?
C25 C26 C27 C14 179.5(5) . . . . ?
C25 C24 C23 C22 -0.9(10) . . . . ?
C27 N1 C7 N2 4.0(6) . . . . ?
C27 N1 C7 C6 -162.7(5) . . . . ?
C27 C26 C21 C20 -5.8(8) . . . . ?
C27 C26 C21 C22 173.5(5) . . . . ?
C27 C26 C25 C24 -173.6(5) . . . . ?
C27 C14 C15 C20 -7.6(8) . . . . ?
C27 C14 C15 C16 172.8(6) . . . . ?
C7 N1 C27 C26 169.6(5) . . . . ?
C7 N1 C27 C14 -2.4(6) . . . . ?
C7 N2 C14 C27 2.4(6) . . . . ?
C7 N2 C14 C15 -173.6(6) . . . . ?
C7 N2 C8 C13 -87.8(6) . . . . ?
C7 N2 C8 C9 92.1(7) . . . . ?
C7 C6 C5 C4 -172.2(6) . . . . ?
C45 C44 C43 C42 1.7(10) . . . . ?
C36 C35 C40 C39 1.8(8) . . . . ?
C52 C53 C48 C47 -179.2(6) . . . . ?
C52 C53 C48 C49 0.1(9) . . . . ?
C52 C51 C50 C49 0.6(12) . . . . ?
C14 N2 C7 N1 -4.1(6) . . . . ?
C14 N2 C7 C6 160.7(5) . . . . ?
C14 N2 C8 C13 101.4(6) . . . . ?
C14 N2 C8 C9 -78.7(7) . . . . ?
C14 C15 C16 C17 178.3(6) . . . . ?
C34 N3 C54 C41 -3.2(6) . . . . ?
C34 N3 C54 C53 170.9(5) . . . . ?
C34 N4 C35 C36 90.9(6) . . . . ?
C34 N4 C35 C40 -85.5(7) . . . . ?
C34 N4 C41 C54 1.5(6) . . . . ?
C34 N4 C41 C42 -177.7(6) . . . . ?
C34 C33 C32 C31 -170.6(5) . . . . ?
C2 C1 C6 C7 168.8(5) . . . . ?
C2 C1 C6 C5 -6.7(8) . . . . ?
C2 C3 C4 C5 -3.1(10) . . . . ?
C13 C12 C11 C10 1.2(9) . . . . ?
C13 C8 C9 C10 1.8(9) . . . . ?
C01A C020 C02M C03B -2.7(9) . . . . ?
C01A C02B C02S O01D 175.2(6) . . . . ?
C01A C02B C02S C03B -4.2(10) . . . . ?
C01B N00F C00L C00N 175.9(5) . . . . ?
C01B N00F C00L C01K -2.9(9) . . . . ?
C01B N00F C00M N007 -179.4(5) . . . . ?
C01B N00F C00M C00Q -7.6(9) . . . . ?
C01B C01C C02P C039 0.2(10) . . . . ?
C01B C01P C030 C039 1.2(10) . . . . ?
C01C C01B C01P C030 -0.7(9) . . . . ?
C01C C02P C039 C030 0.3(12) . . . . ?
O01D C02S C03B C02M -176.9(6) . . . . ?
C54 N3 C34 N4 4.2(6) . . . . ?
C54 N3 C34 C33 -164.7(4) . . . . ?
C54 C41 C42 C47 -4.9(8) . . . . ?
C54 C41 C42 C43 172.3(5) . . . . ?
C54 C53 C48 C47 -3.5(9) . . . . ?
C54 C53 C48 C49 175.8(6) . . . . ?
C01F C01M C02V C02Q 0.3(10) . . . . ?
C01F C01X C02A C02H 179.8(5) . . . . ?
C01F C01X C02A C02Q -1.3(8) . . . . ?
C01G C018 C01Q O00I -179.7(5) . . . . ?
C01G C018 C01Q C01O -0.3(9) . . . . ?
C01H C01K C02H C02A -179.4(5) . . . . ?
C01H C01K C02H C02U 2.9(9) . . . . ?
C29 C28 C33 C34 168.8(4) . . . . ?
C29 C28 C33 C32 -6.4(7) . . . . ?
C29 C30 C31 C32 -1.1(8) . . . . ?
C41 N4 C35 C36 -83.9(7) . . . . ?
C41 N4 C35 C40 99.7(6) . . . . ?
C41 N4 C34 N3 -3.7(6) . . . . ?
C41 N4 C34 C33 163.7(5) . . . . ?
C41 C54 C53 C52 174.5(5) . . . . ?
C41 C54 C53 C48 -1.1(8) . . . . ?
C41 C42 C47 C48 0.1(9) . . . . ?
C41 C42 C47 C46 176.9(6) . . . . ?
C41 C42 C43 C44 -176.1(6) . . . . ?
C01K C00L C00N N007 -177.6(5) . . . . ?
C01K C00L C00N C01X 10.2(8) . . . . ?
C01K C01H C03I C03G -0.5(11) . . . . ?
C01K C02H C02U C03G -2.6(10) . . . . ?
C53 C52 C51 C50 -0.7(10) . . . . ?
C53 C54 C41 N4 -173.8(5) . . . . ?
C53 C54 C41 C42 5.5(8) . . . . ?
C53 C48 C47 C42 4.0(9) . . . . ?
C53 C48 C47 C46 -172.5(6) . . . . ?
C53 C48 C49 C50 -0.3(12) . . . . ?
C01M C01F C01X C00N -173.7(5) . . . . ?
C01M C01F C01X C02A 1.1(8) . . . . ?
C01O C00J C00Q C00M -173.7(5) . . . . ?
C01O C00J C00Q C01G 0.2(8) . . . . ?
C01P C01B C01C C02P 0.0(9) . . . . ?
C01P C030 C039 C02P -1.1(12) . . . . ?
C01Q C018 C01G Ir2 -174.6(4) . . . . ?
C01Q C018 C01G C00Q 1.0(8) . . . . ?
C01R N00A C01Y N00X 5.0(6) . . . . ?
C01R N00A C01Y C020 -170.0(5) . . . . ?
C01R C026 C027 C02F 0.2(8) . . . . ?
C01R C026 C027 C037 179.8(5) . . . . ?
C01R C02C C02W C02F -4.6(9) . . . . ?
C01R C02C C02W C03K 174.4(6) . . . . ?
C30 C31 C32 C33 0.1(8) . . . . ?
C39 C38 C37 C36 0.2(10) . . . . ?
C01U C026 C027 C02F -175.4(5) . . . . ?
C01U C026 C027 C037 4.2(8) . . . . ?
C12 C13 C8 N2 178.3(5) . . . . ?
C12 C13 C8 C9 -1.5(8) . . . . ?
C12 C11 C10 C9 -0.9(10) . . . . ?
C01X C01F C01M C02V -0.5(9) . . . . ?
C01X C02A C02H C01K 6.8(9) . . . . ?
C01X C02A C02H C02U -175.5(6) . . . . ?
C01X C02A C02Q C02V 1.1(9) . . . . ?
C01Y N00A C01R C026 169.2(5) . . . . ?
C01Y N00A C01R C02C -4.3(6) . . . . ?
C01Y N00X C02C C01R 1.1(6) . . . . ?
C01Y N00X C02C C02W -176.5(6) . . . . ?
C01Y N00X C02K C02X 107.2(7) . . . . ?
C01Y N00X C02K C03C -70.5(8) . . . . ?
C01Y C020 C02M C03B -178.0(6) . . . . ?
C20 C21 C22 C23 -179.3(6) . . . . ?
C20 C15 C16 C17 -1.3(10) . . . . ?
C20 C19 C18 C17 3.5(13) . . . . ?
C020 C01A C02B C02S 2.4(9) . . . . ?
C020 C02M C03B C02S 0.9(10) . . . . ?
C40 C35 C36 C37 -0.7(9) . . . . ?
C40 C39 C38 C37 0.9(10) . . . . ?
C8 N2 C7 N1 -176.5(5) . . . . ?
C8 N2 C7 C6 -11.7(9) . . . . ?
C8 N2 C14 C27 174.5(5) . . . . ?
C8 N2 C14 C15 -1.6(9) . . . . ?
C8 C13 C12 C11 0.0(8) . . . . ?
C8 C9 C10 C11 -0.6(9) . . . . ?
C5 C6 C7 N1 178.6(5) . . . . ?
C5 C6 C7 N2 14.7(9) . . . . ?
C026 C01R C02C N00X -172.1(5) . . . . ?
C026 C01R C02C C02W 5.7(9) . . . . ?
C026 C01U C02N C02D -0.2(8) . . . . ?
C026 C027 C02F C02W 0.6(9) . . . . ?
C026 C027 C02F C03Q 177.9(6) . . . . ?
C026 C027 C037 C02D -3.1(9) . . . . ?
C027 C02F C02W C02C 1.5(9) . . . . ?
C027 C02F C02W C03K -177.6(6) . . . . ?
C027 C02F C03Q C03A 178.4(7) . . . . ?
C32 C33 C34 N3 178.5(5) . . . . ?
C32 C33 C34 N4 11.9(9) . . . . ?
C15 C20 C19 C18 -3.2(11) . . . . ?
C15 C16 C17 C18 1.6(12) . . . . ?
C02A C02H C02U C03G 179.6(6) . . . . ?
C02A C02Q C02V C01M -0.6(10) . . . . ?
C02B C01A C020 C01Y 177.0(5) . . . . ?
C02B C01A C020 C02M 1.0(8) . . . . ?
C02B C02S C03B C02M 2.6(10) . . . . ?
C02C N00X C01Y N00A -3.9(6) . . . . ?
C02C N00X C01Y C020 170.4(5) . . . . ?
C02C N00X C02K C02X -79.8(8) . . . . ?
C02C N00X C02K C03C 102.5(7) . . . . ?
C02C C01R C026 C01U 172.1(5) . . . . ?
C02C C01R C026 C027 -3.2(8) . . . . ?
C02C C02W C03K C03M 178.4(7) . . . . ?
C48 C47 C46 C45 173.8(6) . . . . ?
C48 C49 C50 C51 -0.1(13) . . . . ?
C02F C027 C037 C02D 176.5(6) . . . . ?
C02F C02W C03K C03M -2.5(10) . . . . ?
C22 C21 C20 C15 -177.8(6) . . . . ?
C22 C21 C20 C19 5.0(10) . . . . ?
C02H C02A C02Q C02V 179.9(6) . . . . ?
C02H C02U C03G C03I 0.8(12) . . . . ?
C16 C17 C18 C19 -2.6(13) . . . . ?
C02K N00X C01Y N00A 170.4(5) . . . . ?
C02K N00X C01Y C020 -15.3(9) . . . . ?
C02K N00X C02C C01R -172.8(5) . . . . ?
C02K N00X C02C C02W 9.6(10) . . . . ?
C02K C02X C035 C03O 0.4(10) . . . . ?
C02K C03C C03T C03O 1.2(11) . . . . ?
C51 C52 C53 C54 -175.1(6) . . . . ?
C51 C52 C53 C48 0.4(9) . . . . ?
C02N C01U C026 C01R -177.9(5) . . . . ?
C02N C01U C026 C027 -2.7(8) . . . . ?
C02N C02D C037 C027 0.2(9) . . . . ?
C38 C39 C40 C35 -1.9(9) . . . . ?
C02Q C02A C02H C01K -171.9(6) . . . . ?
C02Q C02A C02H C02U 5.7(9) . . . . ?
C42 C47 C46 C45 -2.9(10) . . . . ?
C02U C03G C03I C01H 0.8(12) . . . . ?
C02W C02F C03Q C03A -4.2(11) . . . . ?
C02W C03K C03M C03A -1.0(12) . . . . ?
C02X C02K C03C C03T -0.9(10) . . . . ?
C02X C035 C03O C03T -0.2(11) . . . . ?
C44 C45 C46 C47 5.7(11) . . . . ?
C47 C48 C49 C50 179.0(8) . . . . ?
C47 C42 C43 C44 1.0(9) . . . . ?
C43 C42 C47 C48 -177.2(6) . . . . ?
C43 C42 C47 C46 -0.4(9) . . . . ?
C56 O1 C3 C2 -8.5(10) . . . . ?
C56 O1 C3 C4 171.3(6) . . . . ?
C46 C45 C44 C43 -5.0(11) . . . . ?
C035 C03O C03T C03C -0.6(12) . . . . ?
C037 C027 C02F C02W -179.0(6) . . . . ?
C037 C027 C02F C03Q -1.7(10) . . . . ?
C037 C02D C02N C01U 1.5(9) . . . . ?
C03C C02K C02X C035 0.1(10) . . . . ?
C19 C20 C15 C14 -177.6(6) . . . . ?
C19 C20 C15 C16 2.1(9) . . . . ?
C03I C01H C01K C00L 179.7(6) . . . . ?
C03I C01H C01K C02H -1.4(9) . . . . ?
C49 C48 C47 C42 -175.2(7) . . . . ?
C49 C48 C47 C46 8.2(10) . . . . ?
C03M C03A C03Q C02F 0.9(13) . . . . ?
C03N O01D C02S C02B -12.6(10) . . . . ?
C03N O01D C02S C03B 166.9(6) . . . . ?
C03P O00I C01Q C018 174.7(7) . . . . ?
C03P O00I C01Q C01O -4.7(10) . . . . ?
C03Q C02F C02W C02C -175.9(6) . . . . ?
C03Q C02F C02W C03K 4.9(9) . . . . ?
C03Q C03A C03M C03K 1.8(13) . . . . ?
C55 O2 C30 C29 -4.9(8) . . . . ?
C55 O2 C30 C31 174.4(6) . . . . ?

loop_
_smtbx_masks_void_nr
_smtbx_masks_void_average_x
_smtbx_masks_void_average_y
_smtbx_masks_void_average_z
_smtbx_masks_void_volume
_smtbx_masks_void_count_electrons
_smtbx_masks_void_content
1 0.500 0.000 0.500 906.4 291.7 '7 CH2Cl2'
2 0.308 0.864 0.914 19.1 0.0 ?
3 0.692 0.136 0.086 19.1 0.0 ?
